data_4311515
loop_
_publ_author_name
'Andrew D. Sutton'
'Gordon H. John'
'Mark J. Sarsfield'
'Joanna C. Renshaw'
'Iain May'
'Leigh R. Martin'
'Andrew J. Selvage'
'David Collison'
'Madeleine Helliwell'

_publ_contact_author
;
    Madeleine Helliwell and Mark Sarsfield
;
_publ_section_title
;
 Spectroscopic Evidence for the Direct Coordination of the Pertechnetate
 Anion to the Uranyl Cation in [UO2(TcO4)(DPPMO2)2]+
;
_journal_name_full 'Inorganic Chemistry'
_journal_page_first 5480
_journal_page_last 5482
_journal_paper_doi 10.1021/ic049588r
_journal_volume 43
_journal_year 2004
_chemical_formula_sum 'C50.75 H50 Cl2 O8.25 P4 U'
_chemical_formula_weight 1224.72
_chemical_name_systematic
; 
 ? 
;
_space_group_IT_number 2
_symmetry_cell_setting triclinic
_symmetry_space_group_name_Hall '-P 1'
_symmetry_space_group_name_H-M 'P -1'
_atom_sites_solution_hydrogens geom
_atom_sites_solution_primary direct
_atom_sites_solution_secondary difmap
_audit_creation_method SHELXL-97
_cell_angle_alpha 73.868(2)
_cell_angle_beta 87.715(2)
_cell_angle_gamma 81.923(2)
_cell_formula_units_Z 4
_cell_length_a 14.5893(16)
_cell_length_b 19.282(2)
_cell_length_c 19.991(2)
_cell_measurement_reflns_used 5882
_cell_measurement_temperature 100(2)
_cell_measurement_theta_max 24.53
_cell_measurement_theta_min 2.22
_cell_volume 5348.7(10)
_computing_cell_refinement 'Bruker SMART'
_computing_data_collection 'Bruker SMART'
_computing_data_reduction 'Bruker SAINT'
_computing_molecular_graphics 'Bruker SHELXTL'
_computing_publication_material 'Bruker SHELXTL'
_computing_structure_refinement 'SHELXL-97 (Sheldrick, 1997)'
_computing_structure_solution 'SHELXS-97 (Sheldrick, 1990)'
_diffrn_ambient_temperature 100(2)
_diffrn_measured_fraction_theta_full 0.984
_diffrn_measured_fraction_theta_max 0.984
_diffrn_measurement_device_type 'CCD area detector'
_diffrn_measurement_method 'phi and omega scans'
_diffrn_radiation_monochromator graphite
_diffrn_radiation_source 'fine-focus sealed tube'
_diffrn_radiation_type MoK\a
_diffrn_radiation_wavelength 0.71073
_diffrn_reflns_av_R_equivalents 0.0340
_diffrn_reflns_av_sigmaI/netI 0.0713
_diffrn_reflns_limit_h_max 17
_diffrn_reflns_limit_h_min -17
_diffrn_reflns_limit_k_max 20
_diffrn_reflns_limit_k_min -22
_diffrn_reflns_limit_l_max 22
_diffrn_reflns_limit_l_min -23
_diffrn_reflns_number 28032
_diffrn_reflns_theta_full 25.03
_diffrn_reflns_theta_max 25.03
_diffrn_reflns_theta_min 1.67
_exptl_absorpt_coefficient_mu 3.304
_exptl_absorpt_correction_T_max 0.609
_exptl_absorpt_correction_T_min 0.488
_exptl_absorpt_correction_type multi-scan
_exptl_absorpt_process_details SADABS
_exptl_crystal_colour pale
_exptl_crystal_density_diffrn 1.521
_exptl_crystal_density_method 'not measured'
_exptl_crystal_description block
_exptl_crystal_F_000 2426
_exptl_crystal_size_max 0.22
_exptl_crystal_size_mid 0.18
_exptl_crystal_size_min 0.15
_refine_diff_density_max 2.446
_refine_diff_density_min -1.181
_refine_diff_density_rms 0.151
_refine_ls_extinction_method none
_refine_ls_goodness_of_fit_ref 1.024
_refine_ls_hydrogen_treatment mixed
_refine_ls_matrix_type full
_refine_ls_number_parameters 1178
_refine_ls_number_reflns 18595
_refine_ls_number_restraints 0
_refine_ls_restrained_S_all 1.024
_refine_ls_R_factor_all 0.0721
_refine_ls_R_factor_gt 0.0518
_refine_ls_shift/su_max 0.005
_refine_ls_shift/su_mean 0.000
_refine_ls_structure_factor_coef Fsqd
_refine_ls_weighting_details 'calc w=1/[\s^2^(Fo^2^)+(0.0645P)^2^+14.5358P] where P=(Fo^2^+2Fc^2^)/3'
_refine_ls_weighting_scheme calc
_refine_ls_wR_factor_gt 0.1250
_refine_ls_wR_factor_ref 0.1356
_reflns_number_gt 14347
_reflns_number_total 18595
_reflns_threshold_expression >2sigma(I)
_cod_data_source_file ic049588rsi20040709_010833_2.cif
_cod_data_source_block s1452abs
_cod_depositor_comments
;
The following automatic conversions were performed:
'_symmetry_cell_setting' value 'Triclinic' changed to 'triclinic'
according to '/home/saulius/struct/CIF-dictionaries/cif_core.dic'
dictionary named 'cif_core.dic' version 2.4.1 from 2010-06-29.

Automatic conversion script
Id: cif_fix_enum 1527 2010-12-29 10:47:43Z saulius 
;
_cod_original_cell_volume 5348.8(10)
_cod_database_code 4311515

loop_
_symmetry_equiv_pos_as_xyz
'x, y, z'
'-x, -y, -z'

loop_
_atom_site_label
_atom_site_type_symbol
_atom_site_fract_x
_atom_site_fract_y
_atom_site_fract_z
_atom_site_U_iso_or_equiv
_atom_site_adp_type
_atom_site_occupancy
_atom_site_symmetry_multiplicity
_atom_site_calc_flag
_atom_site_refinement_flags
_atom_site_disorder_assembly
_atom_site_disorder_group
U1 U 0.568246(19) 0.277238(15) 0.348151(15) 0.02403(9) Uani 1 1 d . . .
Cl1 Cl 0.44868(15) 0.36629(12) 0.40465(12) 0.0421(5) Uani 1 1 d . . .
P1 P 0.56276(13) 0.17547(10) 0.22049(10) 0.0223(4) Uani 1 1 d . . .
P2 P 0.38080(13) 0.25644(11) 0.24831(11) 0.0262(4) Uani 1 1 d . . .
P3 P 0.81412(14) 0.20591(11) 0.38064(11) 0.0254(4) Uani 1 1 d . . .
P4 P 0.75941(14) 0.34631(11) 0.41218(10) 0.0256(4) Uani 1 1 d . . .
O1 O 0.5711(3) 0.3414(3) 0.2667(3) 0.0297(12) Uani 1 1 d . . .
O2 O 0.5676(4) 0.2087(3) 0.4282(3) 0.0329(13) Uani 1 1 d . . .
O3 O 0.5887(3) 0.1818(3) 0.2900(3) 0.0241(11) Uani 1 1 d . . .
O4 O 0.4217(3) 0.2566(3) 0.3159(3) 0.0320(13) Uani 1 1 d . . .
O5 O 0.7282(3) 0.2332(3) 0.3369(3) 0.0270(12) Uani 1 1 d . . .
O6 O 0.6612(3) 0.3472(3) 0.3911(3) 0.0290(12) Uani 1 1 d . . .
C1 C 0.6573(5) 0.1889(4) 0.1594(4) 0.0267(17) Uani 1 1 d . . .
C2 C 0.6973(6) 0.2525(5) 0.1492(4) 0.0335(19) Uani 1 1 d . . .
H2 H 0.6720 0.2882 0.1719 0.040 Uiso 1 1 calc R . .
C3 C 0.7739(6) 0.2641(5) 0.1063(4) 0.034(2) Uani 1 1 d . . .
H3 H 0.8008 0.3076 0.0997 0.041 Uiso 1 1 calc R . .
C4 C 0.8110(6) 0.2127(5) 0.0731(4) 0.039(2) Uani 1 1 d . . .
H4 H 0.8641 0.2205 0.0442 0.047 Uiso 1 1 calc R . .
C5 C 0.7711(6) 0.1500(6) 0.0818(4) 0.043(2) Uani 1 1 d . . .
H5 H 0.7958 0.1151 0.0581 0.052 Uiso 1 1 calc R . .
C6 C 0.6941(5) 0.1376(4) 0.1257(4) 0.0295(18) Uani 1 1 d . . .
H6 H 0.6673 0.0941 0.1322 0.035 Uiso 1 1 calc R . .
C7 C 0.5267(5) 0.0880(4) 0.2287(4) 0.0290(18) Uani 1 1 d . . .
C8 C 0.4845(6) 0.0743(5) 0.1732(5) 0.036(2) Uani 1 1 d . . .
H8 H 0.4725 0.1114 0.1307 0.043 Uiso 1 1 calc R . .
C9 C 0.4604(6) 0.0060(5) 0.1811(5) 0.046(2) Uani 1 1 d . . .
H9 H 0.4329 -0.0046 0.1434 0.055 Uiso 1 1 calc R . .
C10 C 0.4757(7) -0.0465(6) 0.2426(7) 0.059(3) Uani 1 1 d . . .
H10 H 0.4597 -0.0937 0.2471 0.071 Uiso 1 1 calc R . .
C11 C 0.5133(7) -0.0326(5) 0.2977(6) 0.059(3) Uani 1 1 d . . .
H11 H 0.5208 -0.0691 0.3409 0.070 Uiso 1 1 calc R . .
C12 C 0.5409(6) 0.0350(4) 0.2908(5) 0.036(2) Uani 1 1 d . . .
H12 H 0.5693 0.0445 0.3286 0.043 Uiso 1 1 calc R . .
C13 C 0.4696(5) 0.2468(4) 0.1843(4) 0.0266(17) Uani 1 1 d . . .
H13A H 0.4416 0.2357 0.1448 0.032 Uiso 1 1 calc R . .
H13B H 0.4949 0.2935 0.1661 0.032 Uiso 1 1 calc R . .
C14 C 0.3193(5) 0.1795(4) 0.2612(4) 0.0264(17) Uani 1 1 d . . .
C15 C 0.2750(5) 0.1681(4) 0.2053(4) 0.0304(18) Uani 1 1 d . . .
H15 H 0.2762 0.2019 0.1605 0.037 Uiso 1 1 calc R . .
C16 C 0.2294(6) 0.1078(5) 0.2147(5) 0.039(2) Uani 1 1 d . . .
H16 H 0.1966 0.1011 0.1773 0.047 Uiso 1 1 calc R . .
C17 C 0.2326(6) 0.0586(5) 0.2780(5) 0.045(2) Uani 1 1 d . . .
H17 H 0.2029 0.0164 0.2843 0.054 Uiso 1 1 calc R . .
C18 C 0.2772(6) 0.0677(5) 0.3333(5) 0.045(2) Uani 1 1 d . . .
H18 H 0.2775 0.0322 0.3771 0.054 Uiso 1 1 calc R . .
C19 C 0.3218(6) 0.1281(4) 0.3258(4) 0.0318(19) Uani 1 1 d . . .
H19 H 0.3533 0.1344 0.3640 0.038 Uiso 1 1 calc R . .
C20 C 0.3078(5) 0.3402(4) 0.2116(5) 0.034(2) Uani 1 1 d . . .
C21 C 0.2749(6) 0.3578(5) 0.1435(5) 0.047(2) Uani 1 1 d . . .
H21 H 0.2924 0.3271 0.1141 0.056 Uiso 1 1 calc R . .
C22 C 0.2134(7) 0.4246(6) 0.1201(6) 0.060(3) Uani 1 1 d . . .
H22 H 0.1875 0.4389 0.0746 0.071 Uiso 1 1 calc R . .
C23 C 0.1926(7) 0.4678(5) 0.1651(8) 0.066(4) Uani 1 1 d . . .
H23 H 0.1535 0.5128 0.1486 0.080 Uiso 1 1 calc R . .
C24 C 0.2245(7) 0.4498(5) 0.2307(8) 0.066(3) Uani 1 1 d . . .
H24 H 0.2061 0.4800 0.2605 0.079 Uiso 1 1 calc R . .
C25 C 0.2839(6) 0.3872(5) 0.2529(6) 0.052(3) Uani 1 1 d . . .
H25 H 0.3100 0.3751 0.2982 0.063 Uiso 1 1 calc R . .
C26 C 0.8172(5) 0.1119(4) 0.4271(4) 0.0283(18) Uani 1 1 d . . .
C27 C 0.7562(6) 0.0723(5) 0.4083(5) 0.039(2) Uani 1 1 d . . .
H27 H 0.7143 0.0951 0.3710 0.047 Uiso 1 1 calc R . .
C28 C 0.7551(7) -0.0009(5) 0.4434(5) 0.044(2) Uani 1 1 d . . .
H28 H 0.7115 -0.0276 0.4313 0.053 Uiso 1 1 calc R . .
C29 C 0.8186(6) -0.0343(5) 0.4964(5) 0.041(2) Uani 1 1 d . . .
H29 H 0.8205 -0.0848 0.5190 0.049 Uiso 1 1 calc R . .
C30 C 0.8787(6) 0.0050(5) 0.5166(4) 0.039(2) Uani 1 1 d . . .
H30 H 0.9202 -0.0181 0.5541 0.046 Uiso 1 1 calc R . .
C31 C 0.8790(6) 0.0787(5) 0.4822(4) 0.035(2) Uani 1 1 d . . .
H31 H 0.9205 0.1060 0.4961 0.042 Uiso 1 1 calc R . .
C32 C 0.9133(5) 0.2200(4) 0.3257(4) 0.0296(18) Uani 1 1 d . . .
C33 C 1.0026(6) 0.2012(5) 0.3520(4) 0.036(2) Uani 1 1 d . . .
H33 H 1.0128 0.1762 0.3997 0.043 Uiso 1 1 calc R . .
C34 C 1.0777(6) 0.2193(5) 0.3077(5) 0.048(3) Uani 1 1 d . . .
H34 H 1.1391 0.2063 0.3253 0.058 Uiso 1 1 calc R . .
C35 C 1.0623(6) 0.2562(6) 0.2381(5) 0.051(3) Uani 1 1 d . . .
H35 H 1.1130 0.2692 0.2080 0.062 Uiso 1 1 calc R . .
C36 C 0.9715(6) 0.2742(5) 0.2123(5) 0.048(3) Uani 1 1 d . . .
H36 H 0.9606 0.2990 0.1645 0.058 Uiso 1 1 calc R . .
C37 C 0.8986(6) 0.2562(5) 0.2558(4) 0.035(2) Uani 1 1 d . . .
H37 H 0.8373 0.2686 0.2380 0.042 Uiso 1 1 calc R . .
C38 C 0.8153(5) 0.2546(4) 0.4454(4) 0.0252(17) Uani 1 1 d . . .
H38A H 0.7827 0.2297 0.4878 0.030 Uiso 1 1 calc R . .
H38B H 0.8800 0.2552 0.4582 0.030 Uiso 1 1 calc R . .
C39 C 0.8269(5) 0.3891(4) 0.3398(4) 0.0289(18) Uani 1 1 d . . .
C40 C 0.9215(6) 0.3917(5) 0.3454(5) 0.039(2) Uani 1 1 d . . .
H40 H 0.9513 0.3715 0.3893 0.047 Uiso 1 1 calc R . .
C41 C 0.9719(7) 0.4232(6) 0.2881(5) 0.050(3) Uani 1 1 d . . .
H41 H 1.0362 0.4247 0.2924 0.060 Uiso 1 1 calc R . .
C42 C 0.9282(7) 0.4530(6) 0.2239(5) 0.062(3) Uani 1 1 d . . .
H42 H 0.9625 0.4755 0.1843 0.074 Uiso 1 1 calc R . .
C43 C 0.8345(7) 0.4499(6) 0.2174(5) 0.051(3) Uani 1 1 d . . .
H43 H 0.8053 0.4691 0.1733 0.061 Uiso 1 1 calc R . .
C44 C 0.7834(6) 0.4186(4) 0.2756(4) 0.0342(19) Uani 1 1 d . . .
H44 H 0.7190 0.4175 0.2715 0.041 Uiso 1 1 calc R . .
C45 C 0.7577(6) 0.3915(4) 0.4790(4) 0.0320(19) Uani 1 1 d . . .
C46 C 0.8365(7) 0.3887(5) 0.5179(4) 0.043(2) Uani 1 1 d . . .
H46 H 0.8931 0.3608 0.5104 0.052 Uiso 1 1 calc R . .
C47 C 0.8311(9) 0.4269(5) 0.5671(5) 0.057(3) Uani 1 1 d . . .
H47 H 0.8847 0.4263 0.5928 0.068 Uiso 1 1 calc R . .
C48 C 0.7481(9) 0.4664(6) 0.5794(5) 0.065(3) Uani 1 1 d . . .
H48 H 0.7453 0.4919 0.6139 0.078 Uiso 1 1 calc R . .
C49 C 0.6689(8) 0.4689(5) 0.5416(5) 0.054(3) Uani 1 1 d . . .
H49 H 0.6122 0.4960 0.5500 0.065 Uiso 1 1 calc R . .
C50 C 0.6744(7) 0.4309(4) 0.4910(4) 0.040(2) Uani 1 1 d . . .
H50 H 0.6210 0.4320 0.4648 0.048 Uiso 1 1 calc R . .
U2 U 0.831602(18) 0.272979(15) 0.842130(14) 0.02196(9) Uani 1 1 d . . .
Cl2 Cl 0.93216(17) 0.35289(15) 0.89319(15) 0.0570(7) Uani 1 1 d . . .
P5 P 0.60896(13) 0.20277(10) 0.88993(10) 0.0216(4) Uani 1 1 d . . .
P6 P 0.62100(13) 0.34232(10) 0.92219(10) 0.0212(4) Uani 1 1 d . . .
P7 P 0.87004(13) 0.17108(11) 0.71266(10) 0.0225(4) Uani 1 1 d . . .
P8 P 1.02855(13) 0.24801(11) 0.72955(10) 0.0247(4) Uani 1 1 d . . .
O7 O 0.8585(4) 0.2025(3) 0.9184(3) 0.0337(13) Uani 1 1 d . . .
O8 O 0.8035(3) 0.3401(3) 0.7636(3) 0.0284(12) Uani 1 1 d . . .
O9 O 0.7216(3) 0.3393(3) 0.9004(3) 0.0248(11) Uani 1 1 d . . .
O10 O 0.6857(3) 0.2310(3) 0.8413(2) 0.0226(11) Uani 1 1 d . . .
O11 O 0.8403(3) 0.1806(3) 0.7825(3) 0.0270(12) Uani 1 1 d . . .
O12 O 0.9837(4) 0.2571(4) 0.7951(3) 0.0422(16) Uani 1 1 d . . .
C51 C 0.5450(5) 0.3878(4) 0.8516(4) 0.0262(17) Uani 1 1 d . . .
C52 C 0.4510(6) 0.3791(4) 0.8535(4) 0.0305(19) Uani 1 1 d . . .
H52 H 0.4254 0.3489 0.8937 0.037 Uiso 1 1 calc R . .
C53 C 0.3962(7) 0.4147(5) 0.7966(5) 0.044(2) Uani 1 1 d . . .
H53 H 0.3328 0.4083 0.7974 0.053 Uiso 1 1 calc R . .
C54 C 0.4326(7) 0.4597(5) 0.7383(5) 0.052(3) Uani 1 1 d . . .
H54 H 0.3934 0.4846 0.6998 0.063 Uiso 1 1 calc R . .
C55 C 0.5238(8) 0.4691(5) 0.7352(5) 0.058(3) Uani 1 1 d . . .
H55 H 0.5478 0.5000 0.6946 0.070 Uiso 1 1 calc R . .
C56 C 0.5817(6) 0.4333(4) 0.7915(4) 0.034(2) Uani 1 1 d . . .
H56 H 0.6453 0.4395 0.7896 0.041 Uiso 1 1 calc R . .
C57 C 0.6027(5) 0.3868(4) 0.9891(4) 0.0191(15) Uani 1 1 d . . .
C58 C 0.5201(5) 0.3880(4) 1.0267(4) 0.0254(17) Uani 1 1 d . . .
H58 H 0.4714 0.3646 1.0165 0.030 Uiso 1 1 calc R . .
C59 C 0.5089(6) 0.4233(4) 1.0788(4) 0.0310(19) Uani 1 1 d . . .
H59 H 0.4520 0.4255 1.1034 0.037 Uiso 1 1 calc R . .
C60 C 0.5805(6) 0.4551(4) 1.0945(4) 0.033(2) Uani 1 1 d . . .
H60 H 0.5747 0.4764 1.1323 0.039 Uiso 1 1 calc R . .
C61 C 0.6620(6) 0.4564(4) 1.0552(4) 0.038(2) Uani 1 1 d . . .
H61 H 0.7097 0.4815 1.0641 0.045 Uiso 1 1 calc R . .
C62 C 0.6728(5) 0.4212(4) 1.0038(4) 0.0298(18) Uani 1 1 d . . .
H62 H 0.7290 0.4205 0.9782 0.036 Uiso 1 1 calc R . .
C63 C 0.5897(5) 0.2517(4) 0.9552(4) 0.0195(15) Uani 1 1 d . . .
H63A H 0.6272 0.2250 0.9970 0.023 Uiso 1 1 calc R . .
H63B H 0.5237 0.2547 0.9690 0.023 Uiso 1 1 calc R . .
C64 C 0.5059(5) 0.2135(4) 0.8397(4) 0.0246(17) Uani 1 1 d . . .
C65 C 0.5112(6) 0.2434(4) 0.7675(4) 0.0328(19) Uani 1 1 d . . .
H65 H 0.5679 0.2571 0.7464 0.039 Uiso 1 1 calc R . .
C66 C 0.4340(6) 0.2528(5) 0.7278(5) 0.041(2) Uani 1 1 d . . .
H66 H 0.4376 0.2718 0.6787 0.049 Uiso 1 1 calc R . .
C67 C 0.3511(6) 0.2350(5) 0.7582(5) 0.043(2) Uani 1 1 d . . .
H67 H 0.2981 0.2421 0.7298 0.052 Uiso 1 1 calc R . .
C68 C 0.3438(6) 0.2069(5) 0.8301(5) 0.041(2) Uani 1 1 d . . .
H68 H 0.2859 0.1959 0.8507 0.049 Uiso 1 1 calc R . .
C69 C 0.4220(5) 0.1950(4) 0.8714(5) 0.0338(19) Uani 1 1 d . . .
H69 H 0.4186 0.1747 0.9203 0.041 Uiso 1 1 calc R . .
C70 C 0.6398(5) 0.1084(4) 0.9347(4) 0.0212(16) Uani 1 1 d . . .
C71 C 0.7130(6) 0.0702(4) 0.9093(4) 0.0320(19) Uani 1 1 d . . .
H71 H 0.7461 0.0937 0.8694 0.038 Uiso 1 1 calc R . .
C72 C 0.7383(6) -0.0034(5) 0.9426(5) 0.041(2) Uani 1 1 d . . .
H72 H 0.7893 -0.0299 0.9253 0.049 Uiso 1 1 calc R . .
C73 C 0.6902(6) -0.0387(4) 1.0005(5) 0.037(2) Uani 1 1 d . . .
H73 H 0.7072 -0.0891 1.0224 0.045 Uiso 1 1 calc R . .
C74 C 0.6172(6) 0.0009(4) 1.0258(4) 0.0314(19) Uani 1 1 d . . .
H74 H 0.5843 -0.0224 1.0658 0.038 Uiso 1 1 calc R . .
C75 C 0.5921(5) 0.0734(4) 0.9934(4) 0.0287(18) Uani 1 1 d . . .
H75 H 0.5417 0.1000 1.0112 0.034 Uiso 1 1 calc R . .
C76 C 0.7719(5) 0.1861(4) 0.6572(4) 0.0265(17) Uani 1 1 d . . .
C77 C 0.7140(6) 0.2519(5) 0.6480(4) 0.0314(19) Uani 1 1 d . . .
H77 H 0.7291 0.2875 0.6689 0.038 Uiso 1 1 calc R . .
C78 C 0.6330(6) 0.2656(5) 0.6076(4) 0.040(2) Uani 1 1 d . . .
H78 H 0.5935 0.3106 0.6011 0.048 Uiso 1 1 calc R . .
C79 C 0.6114(6) 0.2146(5) 0.5781(4) 0.041(2) Uani 1 1 d . . .
H79 H 0.5555 0.2233 0.5525 0.049 Uiso 1 1 calc R . .
C80 C 0.6698(6) 0.1500(5) 0.5847(5) 0.044(2) Uani 1 1 d . . .
H80 H 0.6552 0.1153 0.5625 0.053 Uiso 1 1 calc R . .
C81 C 0.7508(6) 0.1361(5) 0.6244(4) 0.037(2) Uani 1 1 d . . .
H81 H 0.7914 0.0921 0.6287 0.044 Uiso 1 1 calc R . .
C82 C 0.9327(5) 0.0818(4) 0.7226(4) 0.0250(17) Uani 1 1 d . . .
C83 C 0.9346(6) 0.0326(4) 0.7880(4) 0.0329(19) Uani 1 1 d . . .
H83 H 0.9021 0.0460 0.8256 0.039 Uiso 1 1 calc R . .
C84 C 0.9841(6) -0.0365(5) 0.7984(5) 0.042(2) Uani 1 1 d . . .
H84 H 0.9858 -0.0703 0.8432 0.050 Uiso 1 1 calc R . .
C85 C 1.0307(6) -0.0559(5) 0.7438(5) 0.042(2) Uani 1 1 d . . .
H85 H 1.0640 -0.1034 0.7510 0.050 Uiso 1 1 calc R . .
C86 C 1.0296(6) -0.0075(5) 0.6791(5) 0.041(2) Uani 1 1 d . . .
H86 H 1.0623 -0.0213 0.6418 0.049 Uiso 1 1 calc R . .
C87 C 0.9802(5) 0.0627(4) 0.6678(4) 0.0314(19) Uani 1 1 d . . .
H87 H 0.9795 0.0966 0.6231 0.038 Uiso 1 1 calc R . .
C88 C 0.9424(5) 0.2376(4) 0.6713(4) 0.0273(17) Uani 1 1 d . . .
H88A H 0.9034 0.2851 0.6528 0.033 Uiso 1 1 calc R . .
H88B H 0.9742 0.2236 0.6314 0.033 Uiso 1 1 calc R . .
C89 C 1.1132(5) 0.1689(4) 0.7451(5) 0.035(2) Uani 1 1 d . . .
C90 C 1.1266(7) 0.1240(5) 0.8104(5) 0.050(2) Uani 1 1 d . . .
H90 H 1.0896 0.1332 0.8480 0.060 Uiso 1 1 calc R . .
C91 C 1.1970(7) 0.0628(5) 0.8220(6) 0.055(3) Uani 1 1 d . . .
H91 H 1.2056 0.0295 0.8670 0.066 Uiso 1 1 calc R . .
C92 C 1.2511(8) 0.0525(6) 0.7685(6) 0.065(3) Uani 1 1 d . . .
H92 H 1.2994 0.0126 0.7770 0.078 Uiso 1 1 calc R . .
C93 C 1.2390(7) 0.0981(6) 0.7017(6) 0.059(3) Uani 1 1 d . . .
H93 H 1.2783 0.0902 0.6647 0.071 Uiso 1 1 calc R . .
C94 C 1.1696(6) 0.1542(5) 0.6905(5) 0.047(2) Uani 1 1 d . . .
H94 H 1.1585 0.1846 0.6444 0.056 Uiso 1 1 calc R . .
C95 C 1.0852(6) 0.3230(4) 0.6829(5) 0.035(2) Uani 1 1 d . . .
C96 C 1.1019(10) 0.3368(7) 0.6123(6) 0.088(5) Uani 1 1 d . . .
H96 H 1.0792 0.3080 0.5868 0.106 Uiso 1 1 calc R . .
C97 C 1.1507(14) 0.3913(8) 0.5795(8) 0.129(7) Uani 1 1 d . . .
H97 H 1.1571 0.4040 0.5303 0.154 Uiso 1 1 calc R . .
C98 C 1.1913(11) 0.4284(7) 0.6178(10) 0.105(6) Uani 1 1 d . . .
H98 H 1.2312 0.4628 0.5955 0.126 Uiso 1 1 calc R . .
C99 C 1.1749(8) 0.4161(6) 0.6862(8) 0.076(4) Uani 1 1 d . . .
H99 H 1.2004 0.4439 0.7114 0.091 Uiso 1 1 calc R . .
C100 C 1.1212(7) 0.3633(5) 0.7206(6) 0.054(3) Uani 1 1 d . . .
H100 H 1.1092 0.3549 0.7690 0.065 Uiso 1 1 calc R . .
Cl3 Cl 0.03171(17) 0.21643(14) 0.51824(11) 0.0467(6) Uani 1 1 d . . .
Cl4 Cl 0.36820(15) 0.23636(15) 0.03084(11) 0.0474(6) Uani 1 1 d . . .
O1S O 0.9328(5) 0.3918(4) 0.0286(3) 0.0528(17) Uiso 1 1 d . . .
O2S O 0.1055(7) 0.4606(5) 0.9609(5) 0.094(3) Uiso 1 1 d . . .
O3S O 0.2318(8) 0.3612(6) 0.9165(6) 0.037(3) Uiso 0.50 1 d P . .
O4S O 0.1690(9) 0.1870(7) 0.0355(6) 0.047(3) Uiso 0.50 1 d P . .
H4S H 0.1501 0.1808 -0.0013 0.070 Uiso 0.50 1 calc PR . .
C4S C 0.1097(14) 0.2361(11) 0.0552(10) 0.051(5) Uiso 0.50 1 d P . .
H4S1 H 0.1023 0.2207 0.1059 0.077 Uiso 0.50 1 calc PR . .
H4S2 H 0.0498 0.2406 0.0328 0.077 Uiso 0.50 1 calc PR . .
H4S3 H 0.1332 0.2832 0.0413 0.077 Uiso 0.50 1 calc PR . .
O5S O 0.1374(10) 0.2497(8) 0.9014(8) 0.066(4) Uiso 0.50 1 d P . .
O6S O 0.2332(12) 0.2117(9) 0.4711(9) 0.085(5) Uiso 0.50 1 d P . .
H6S H 0.1809 0.2044 0.4886 0.128 Uiso 0.50 1 calc PR . .
C6S C 0.2285(19) 0.2795(14) 0.4304(14) 0.085(8) Uiso 0.50 1 d P . .
H6S1 H 0.1983 0.3133 0.4557 0.127 Uiso 0.50 1 calc PR . .
H6S2 H 0.1926 0.2842 0.3886 0.127 Uiso 0.50 1 calc PR . .
H6S3 H 0.2912 0.2909 0.4169 0.127 Uiso 0.50 1 calc PR . .
O9S O 0.4890(17) 0.0670(13) 0.5028(13) 0.141(9) Uiso 0.50 1 d P . .
H9S H 0.4932 0.0264 0.5329 0.212 Uiso 0.50 1 calc PR . .
C9S C 0.4009(18) 0.1285(14) 0.5274(13) 0.080(7) Uiso 0.50 1 d P . .
H9S1 H 0.3771 0.1052 0.5735 0.120 Uiso 0.50 1 calc PR . .
H9S2 H 0.3504 0.1418 0.4934 0.120 Uiso 0.50 1 calc PR . .
H9S3 H 0.4265 0.1724 0.5289 0.120 Uiso 0.50 1 calc PR . .

loop_
_atom_site_aniso_label
_atom_site_aniso_U_11
_atom_site_aniso_U_22
_atom_site_aniso_U_33
_atom_site_aniso_U_23
_atom_site_aniso_U_13
_atom_site_aniso_U_12
U1 0.01985(16) 0.02490(16) 0.02937(17) -0.01259(12) 0.00517(12) -0.00085(12)
Cl1 0.0304(12) 0.0466(13) 0.0582(14) -0.0329(11) 0.0118(10) -0.0008(10)
P1 0.0190(10) 0.0255(10) 0.0235(10) -0.0093(8) 0.0038(8) -0.0025(8)
P2 0.0177(10) 0.0258(11) 0.0354(12) -0.0102(9) 0.0065(8) -0.0021(8)
P3 0.0203(10) 0.0279(11) 0.0315(11) -0.0166(9) 0.0032(8) 0.0013(8)
P4 0.0243(11) 0.0268(11) 0.0278(11) -0.0124(9) 0.0043(8) -0.0023(8)
O1 0.022(3) 0.032(3) 0.037(3) -0.015(2) 0.003(2) -0.003(2)
O2 0.032(3) 0.035(3) 0.039(3) -0.021(3) 0.004(3) -0.008(3)
O3 0.028(3) 0.019(3) 0.027(3) -0.009(2) 0.004(2) -0.001(2)
O4 0.014(3) 0.047(3) 0.045(3) -0.027(3) 0.006(2) -0.007(2)
O5 0.019(3) 0.033(3) 0.033(3) -0.017(2) 0.003(2) 0.001(2)
O6 0.024(3) 0.027(3) 0.038(3) -0.014(2) 0.008(2) -0.003(2)
C1 0.018(4) 0.038(5) 0.024(4) -0.011(3) -0.001(3) -0.001(3)
C2 0.030(5) 0.037(5) 0.033(5) -0.010(4) -0.001(4) -0.003(4)
C3 0.027(5) 0.045(5) 0.029(5) -0.005(4) 0.003(4) -0.008(4)
C4 0.027(5) 0.061(6) 0.027(5) -0.008(4) -0.001(4) -0.006(4)
C5 0.030(5) 0.073(7) 0.032(5) -0.029(5) 0.004(4) 0.004(5)
C6 0.017(4) 0.036(5) 0.034(5) -0.013(4) 0.004(3) 0.006(3)
C7 0.021(4) 0.033(5) 0.040(5) -0.021(4) 0.008(3) -0.005(3)
C8 0.030(5) 0.046(5) 0.042(5) -0.027(4) 0.002(4) -0.009(4)
C9 0.034(5) 0.053(6) 0.061(7) -0.037(5) 0.005(5) -0.003(5)
C10 0.049(6) 0.045(6) 0.101(9) -0.047(7) 0.002(6) -0.012(5)
C11 0.050(6) 0.027(5) 0.090(8) -0.004(5) -0.011(6) 0.002(4)
C12 0.034(5) 0.027(5) 0.045(5) -0.008(4) -0.004(4) -0.004(4)
C13 0.022(4) 0.029(4) 0.027(4) -0.005(3) 0.003(3) -0.002(3)
C14 0.017(4) 0.022(4) 0.042(5) -0.015(4) 0.011(3) 0.000(3)
C15 0.021(4) 0.031(4) 0.041(5) -0.014(4) 0.009(4) -0.005(3)
C16 0.039(5) 0.041(5) 0.045(5) -0.018(4) 0.010(4) -0.018(4)
C17 0.042(6) 0.039(5) 0.060(6) -0.019(5) 0.010(5) -0.018(4)
C18 0.048(6) 0.031(5) 0.052(6) -0.002(4) 0.015(5) -0.016(4)
C19 0.030(5) 0.034(5) 0.029(4) -0.006(4) 0.009(3) -0.003(4)
C20 0.017(4) 0.025(4) 0.053(6) -0.002(4) 0.005(4) -0.004(3)
C21 0.027(5) 0.033(5) 0.070(7) 0.002(5) 0.008(5) -0.006(4)
C22 0.047(6) 0.056(7) 0.055(7) 0.024(5) 0.004(5) -0.016(5)
C23 0.039(6) 0.027(5) 0.122(11) -0.009(6) 0.012(7) 0.004(4)
C24 0.048(7) 0.033(6) 0.118(11) -0.024(6) 0.007(7) -0.001(5)
C25 0.023(5) 0.034(5) 0.102(9) -0.027(5) 0.006(5) 0.001(4)
C26 0.027(4) 0.030(4) 0.033(4) -0.020(4) 0.012(3) -0.002(3)
C27 0.038(5) 0.035(5) 0.045(5) -0.014(4) -0.003(4) -0.001(4)
C28 0.057(6) 0.033(5) 0.049(6) -0.018(4) 0.000(5) -0.012(4)
C29 0.041(5) 0.031(5) 0.053(6) -0.019(4) 0.007(4) -0.002(4)
C30 0.040(5) 0.038(5) 0.034(5) -0.008(4) 0.001(4) 0.003(4)
C31 0.027(5) 0.040(5) 0.041(5) -0.018(4) 0.001(4) 0.001(4)
C32 0.025(4) 0.032(4) 0.033(5) -0.015(4) 0.002(3) 0.006(3)
C33 0.031(5) 0.041(5) 0.029(5) -0.008(4) 0.000(4) 0.008(4)
C34 0.018(5) 0.075(7) 0.042(6) -0.015(5) 0.007(4) 0.017(4)
C35 0.030(5) 0.072(7) 0.046(6) -0.013(5) 0.010(4) 0.004(5)
C36 0.041(6) 0.066(7) 0.026(5) -0.002(4) 0.005(4) 0.011(5)
C37 0.025(4) 0.049(5) 0.033(5) -0.019(4) 0.000(4) 0.007(4)
C38 0.028(4) 0.024(4) 0.025(4) -0.010(3) 0.006(3) -0.002(3)
C39 0.026(4) 0.035(5) 0.026(4) -0.007(3) 0.002(3) -0.005(4)
C40 0.026(5) 0.052(6) 0.040(5) -0.014(4) 0.005(4) -0.010(4)
C41 0.029(5) 0.071(7) 0.053(6) -0.019(5) 0.002(4) -0.013(5)
C42 0.046(6) 0.078(8) 0.045(6) 0.007(5) 0.022(5) -0.007(6)
C43 0.040(6) 0.065(7) 0.039(5) -0.006(5) 0.001(4) 0.002(5)
C44 0.034(5) 0.034(5) 0.033(5) -0.009(4) 0.006(4) 0.000(4)
C45 0.046(5) 0.027(4) 0.026(4) -0.013(3) 0.002(4) -0.003(4)
C46 0.065(7) 0.033(5) 0.030(5) -0.008(4) -0.001(4) -0.004(4)
C47 0.102(9) 0.040(6) 0.035(5) -0.017(4) -0.018(6) -0.010(6)
C48 0.117(11) 0.043(6) 0.041(6) -0.025(5) -0.003(6) -0.007(7)
C49 0.088(8) 0.035(5) 0.040(6) -0.021(4) 0.007(5) 0.008(5)
C50 0.064(6) 0.020(4) 0.035(5) -0.008(4) 0.005(4) 0.000(4)
U2 0.01464(15) 0.02859(17) 0.02569(16) -0.01380(12) 0.00189(11) -0.00069(11)
Cl2 0.0371(14) 0.0657(17) 0.0809(19) -0.0432(15) 0.0007(12) -0.0032(12)
P5 0.0184(10) 0.0207(10) 0.0291(11) -0.0134(8) 0.0034(8) -0.0022(8)
P6 0.0173(10) 0.0212(10) 0.0283(10) -0.0131(8) 0.0034(8) -0.0011(8)
P7 0.0199(10) 0.0261(10) 0.0229(10) -0.0102(8) 0.0021(8) -0.0013(8)
P8 0.0170(10) 0.0304(11) 0.0278(11) -0.0111(9) 0.0033(8) -0.0018(8)
O7 0.028(3) 0.041(3) 0.035(3) -0.021(3) -0.005(2) 0.006(3)
O8 0.017(3) 0.037(3) 0.038(3) -0.019(3) 0.007(2) -0.010(2)
O9 0.019(3) 0.023(3) 0.037(3) -0.016(2) 0.007(2) -0.005(2)
O10 0.022(3) 0.023(3) 0.026(3) -0.012(2) 0.003(2) -0.004(2)
O11 0.023(3) 0.030(3) 0.028(3) -0.010(2) 0.004(2) -0.001(2)
O12 0.016(3) 0.081(5) 0.046(4) -0.044(3) 0.004(3) -0.010(3)
C51 0.023(4) 0.022(4) 0.032(4) -0.008(3) 0.003(3) 0.004(3)
C52 0.035(5) 0.026(4) 0.035(5) -0.019(4) -0.002(4) 0.005(4)
C53 0.039(5) 0.035(5) 0.063(7) -0.030(5) -0.020(5) 0.015(4)
C54 0.055(7) 0.047(6) 0.049(6) -0.019(5) -0.013(5) 0.031(5)
C55 0.080(9) 0.041(6) 0.038(6) 0.002(4) 0.000(5) 0.014(6)
C56 0.041(5) 0.025(4) 0.034(5) -0.007(4) 0.007(4) 0.003(4)
C57 0.016(4) 0.014(4) 0.026(4) -0.008(3) 0.002(3) 0.004(3)
C58 0.027(4) 0.019(4) 0.030(4) -0.007(3) 0.003(3) -0.001(3)
C59 0.041(5) 0.018(4) 0.027(4) 0.000(3) 0.015(4) 0.001(4)
C60 0.055(6) 0.020(4) 0.024(4) -0.009(3) -0.003(4) -0.001(4)
C61 0.044(5) 0.032(5) 0.044(5) -0.019(4) -0.010(4) -0.006(4)
C62 0.024(4) 0.031(4) 0.037(5) -0.015(4) 0.000(3) -0.001(3)
C63 0.016(4) 0.023(4) 0.022(4) -0.011(3) 0.005(3) -0.003(3)
C64 0.017(4) 0.024(4) 0.038(5) -0.018(3) -0.001(3) -0.001(3)
C65 0.025(4) 0.035(5) 0.046(5) -0.023(4) 0.002(4) -0.007(4)
C66 0.043(6) 0.048(6) 0.036(5) -0.019(4) -0.001(4) -0.007(4)
C67 0.032(5) 0.048(6) 0.054(6) -0.020(5) -0.015(4) -0.004(4)
C68 0.024(5) 0.050(6) 0.052(6) -0.017(5) -0.002(4) -0.014(4)
C69 0.026(5) 0.032(5) 0.045(5) -0.011(4) 0.003(4) -0.011(4)
C70 0.013(4) 0.021(4) 0.030(4) -0.009(3) -0.003(3) -0.001(3)
C71 0.032(5) 0.026(4) 0.038(5) -0.010(4) 0.006(4) -0.004(4)
C72 0.039(5) 0.033(5) 0.049(6) -0.012(4) 0.009(4) -0.002(4)
C73 0.042(5) 0.020(4) 0.048(5) -0.008(4) -0.002(4) -0.003(4)
C74 0.032(5) 0.026(4) 0.036(5) -0.008(4) 0.002(4) -0.007(4)
C75 0.027(4) 0.023(4) 0.039(5) -0.014(4) -0.001(4) -0.002(3)
C76 0.020(4) 0.033(4) 0.026(4) -0.008(3) 0.007(3) -0.004(3)
C77 0.032(5) 0.041(5) 0.026(4) -0.018(4) 0.004(3) -0.002(4)
C78 0.021(4) 0.062(6) 0.032(5) -0.010(4) 0.004(4) 0.000(4)
C79 0.019(4) 0.073(7) 0.028(5) -0.009(4) 0.001(3) -0.009(4)
C80 0.042(6) 0.057(6) 0.041(5) -0.018(5) -0.001(4) -0.020(5)
C81 0.038(5) 0.048(5) 0.030(5) -0.016(4) 0.009(4) -0.016(4)
C82 0.020(4) 0.026(4) 0.035(4) -0.018(3) 0.002(3) -0.005(3)
C83 0.028(5) 0.031(5) 0.039(5) -0.012(4) 0.009(4) -0.001(4)
C84 0.048(6) 0.030(5) 0.046(6) -0.010(4) 0.007(4) -0.003(4)
C85 0.036(5) 0.035(5) 0.063(7) -0.031(5) 0.000(4) 0.001(4)
C86 0.031(5) 0.049(6) 0.050(6) -0.031(5) 0.006(4) 0.002(4)
C87 0.025(4) 0.035(5) 0.038(5) -0.015(4) 0.005(4) -0.005(4)
C88 0.023(4) 0.029(4) 0.029(4) -0.009(3) -0.002(3) 0.000(3)
C89 0.017(4) 0.035(5) 0.054(6) -0.009(4) -0.008(4) -0.007(4)
C90 0.041(6) 0.052(6) 0.054(6) -0.008(5) 0.006(5) -0.014(5)
C91 0.044(6) 0.038(6) 0.077(8) -0.010(5) -0.004(5) 0.003(5)
C92 0.071(8) 0.050(7) 0.069(8) -0.018(6) -0.011(6) 0.012(6)
C93 0.049(6) 0.071(8) 0.067(7) -0.045(6) -0.002(5) 0.011(6)
C94 0.026(5) 0.056(6) 0.065(7) -0.035(5) -0.004(4) 0.008(4)
C95 0.031(5) 0.024(4) 0.048(5) -0.004(4) -0.006(4) -0.007(4)
C96 0.131(12) 0.085(9) 0.071(8) -0.032(7) 0.040(8) -0.078(9)
C97 0.23(2) 0.107(12) 0.080(10) -0.031(9) 0.061(11) -0.123(14)
C98 0.125(14) 0.050(8) 0.138(14) -0.004(9) 0.024(11) -0.057(9)
C99 0.057(8) 0.039(6) 0.134(12) -0.019(7) -0.034(8) -0.021(5)
C100 0.047(6) 0.044(6) 0.077(7) -0.024(5) -0.026(5) -0.002(5)
Cl3 0.0477(14) 0.0648(16) 0.0310(12) -0.0174(11) 0.0049(10) -0.0115(12)
Cl4 0.0320(12) 0.0843(18) 0.0317(12) -0.0193(11) 0.0062(9) -0.0228(12)

loop_
_atom_type_symbol
_atom_type_description
_atom_type_scat_dispersion_real
_atom_type_scat_dispersion_imag
_atom_type_scat_source
C C 0.0033 0.0016 'International Tables Vol C Tables 4.2.6.8 and 6.1.1.4'
H H 0.0000 0.0000 'International Tables Vol C Tables 4.2.6.8 and 6.1.1.4'
O O 0.0106 0.0060 'International Tables Vol C Tables 4.2.6.8 and 6.1.1.4'
Cl Cl 0.1484 0.1585 'International Tables Vol C Tables 4.2.6.8 and 6.1.1.4'
U U -9.6767 9.6646 'International Tables Vol C Tables 4.2.6.8 and 6.1.1.4'
P P 0.1023 0.0942 'International Tables Vol C Tables 4.2.6.8 and 6.1.1.4'

loop_
_geom_angle_atom_site_label_1
_geom_angle_atom_site_label_2
_geom_angle_atom_site_label_3
_geom_angle
_geom_angle_site_symmetry_1
_geom_angle_site_symmetry_3
_geom_angle_publ_flag
O1 U1 O2 176.9(2) . . ?
O1 U1 O4 87.4(2) . . ?
O2 U1 O4 92.2(2) . . ?
O1 U1 O6 87.7(2) . . ?
O2 U1 O6 94.1(2) . . ?
O4 U1 O6 150.61(18) . . ?
O1 U1 O5 90.4(2) . . ?
O2 U1 O5 87.8(2) . . ?
O4 U1 O5 138.38(17) . . ?
O6 U1 O5 70.60(17) . . ?
O1 U1 O3 88.9(2) . . ?
O2 U1 O3 88.1(2) . . ?
O4 U1 O3 70.32(17) . . ?
O6 U1 O3 138.51(17) . . ?
O5 U1 O3 68.09(17) . . ?
O1 U1 Cl1 94.27(18) . . ?
O2 U1 Cl1 88.64(18) . . ?
O4 U1 Cl1 77.29(13) . . ?
O6 U1 Cl1 74.21(13) . . ?
O5 U1 Cl1 144.26(13) . . ?
O3 U1 Cl1 147.27(13) . . ?
O3 P1 C7 110.6(3) . . ?
O3 P1 C1 111.5(3) . . ?
C7 P1 C1 109.6(4) . . ?
O3 P1 C13 109.0(3) . . ?
C7 P1 C13 109.7(4) . . ?
C1 P1 C13 106.2(3) . . ?
O4 P2 C20 110.9(4) . . ?
O4 P2 C14 109.9(4) . . ?
C20 P2 C14 111.6(4) . . ?
O4 P2 C13 111.7(3) . . ?
C20 P2 C13 106.8(4) . . ?
C14 P2 C13 105.9(4) . . ?
O5 P3 C32 109.0(3) . . ?
O5 P3 C26 111.2(3) . . ?
C32 P3 C26 110.9(4) . . ?
O5 P3 C38 110.0(3) . . ?
C32 P3 C38 109.4(4) . . ?
C26 P3 C38 106.3(3) . . ?
O6 P4 C45 108.7(4) . . ?
O6 P4 C39 111.6(3) . . ?
C45 P4 C39 110.4(4) . . ?
O6 P4 C38 110.8(3) . . ?
C45 P4 C38 108.6(4) . . ?
C39 P4 C38 106.8(4) . . ?
P1 O3 U1 135.4(3) . . ?
P2 O4 U1 133.7(3) . . ?
P3 O5 U1 139.9(3) . . ?
P4 O6 U1 140.9(3) . . ?
C6 C1 C2 119.4(7) . . ?
C6 C1 P1 123.0(6) . . ?
C2 C1 P1 117.5(6) . . ?
C3 C2 C1 120.4(8) . . ?
C3 C2 H2 119.8 . . ?
C1 C2 H2 119.8 . . ?
C4 C3 C2 120.3(8) . . ?
C4 C3 H3 119.9 . . ?
C2 C3 H3 119.9 . . ?
C3 C4 C5 120.0(8) . . ?
C3 C4 H4 120.0 . . ?
C5 C4 H4 120.0 . . ?
C4 C5 C6 120.1(8) . . ?
C4 C5 H5 120.0 . . ?
C6 C5 H5 120.0 . . ?
C1 C6 C5 120.0(8) . . ?
C1 C6 H6 120.0 . . ?
C5 C6 H6 120.0 . . ?
C12 C7 C8 120.4(8) . . ?
C12 C7 P1 118.8(6) . . ?
C8 C7 P1 120.8(6) . . ?
C9 C8 C7 118.8(9) . . ?
C9 C8 H8 120.6 . . ?
C7 C8 H8 120.6 . . ?
C10 C9 C8 120.4(9) . . ?
C10 C9 H9 119.8 . . ?
C8 C9 H9 119.8 . . ?
C11 C10 C9 121.1(9) . . ?
C11 C10 H10 119.4 . . ?
C9 C10 H10 119.4 . . ?
C10 C11 C12 119.9(10) . . ?
C10 C11 H11 120.1 . . ?
C12 C11 H11 120.1 . . ?
C7 C12 C11 119.4(9) . . ?
C7 C12 H12 120.3 . . ?
C11 C12 H12 120.3 . . ?
P1 C13 P2 112.0(4) . . ?
P1 C13 H13A 109.2 . . ?
P2 C13 H13A 109.2 . . ?
P1 C13 H13B 109.2 . . ?
P2 C13 H13B 109.2 . . ?
H13A C13 H13B 107.9 . . ?
C19 C14 C15 119.9(7) . . ?
C19 C14 P2 119.7(6) . . ?
C15 C14 P2 120.2(6) . . ?
C16 C15 C14 120.3(8) . . ?
C16 C15 H15 119.8 . . ?
C14 C15 H15 119.8 . . ?
C17 C16 C15 118.7(8) . . ?
C17 C16 H16 120.6 . . ?
C15 C16 H16 120.6 . . ?
C16 C17 C18 122.0(8) . . ?
C16 C17 H17 119.0 . . ?
C18 C17 H17 119.0 . . ?
C17 C18 C19 120.6(8) . . ?
C17 C18 H18 119.7 . . ?
C19 C18 H18 119.7 . . ?
C18 C19 C14 118.4(8) . . ?
C18 C19 H19 120.8 . . ?
C14 C19 H19 120.8 . . ?
C25 C20 C21 120.7(8) . . ?
C25 C20 P2 118.2(7) . . ?
C21 C20 P2 121.1(7) . . ?
C20 C21 C22 116.8(10) . . ?
C20 C21 H21 121.6 . . ?
C22 C21 H21 121.6 . . ?
C23 C22 C21 118.6(10) . . ?
C23 C22 H22 120.7 . . ?
C21 C22 H22 120.7 . . ?
C24 C23 C22 123.8(10) . . ?
C24 C23 H23 118.1 . . ?
C22 C23 H23 118.1 . . ?
C23 C24 C25 117.9(12) . . ?
C23 C24 H24 121.0 . . ?
C25 C24 H24 121.0 . . ?
C24 C25 C20 122.0(11) . . ?
C24 C25 H25 119.0 . . ?
C20 C25 H25 119.0 . . ?
C27 C26 C31 120.1(8) . . ?
C27 C26 P3 118.5(6) . . ?
C31 C26 P3 121.4(6) . . ?
C26 C27 C28 120.7(8) . . ?
C26 C27 H27 119.6 . . ?
C28 C27 H27 119.6 . . ?
C29 C28 C27 119.1(9) . . ?
C29 C28 H28 120.4 . . ?
C27 C28 H28 120.4 . . ?
C30 C29 C28 120.7(8) . . ?
C30 C29 H29 119.7 . . ?
C28 C29 H29 119.7 . . ?
C29 C30 C31 120.4(8) . . ?
C29 C30 H30 119.8 . . ?
C31 C30 H30 119.8 . . ?
C30 C31 C26 119.0(8) . . ?
C30 C31 H31 120.5 . . ?
C26 C31 H31 120.5 . . ?
C33 C32 C37 120.0(8) . . ?
C33 C32 P3 122.0(6) . . ?
C37 C32 P3 117.8(6) . . ?
C32 C33 C34 119.7(8) . . ?
C32 C33 H33 120.1 . . ?
C34 C33 H33 120.1 . . ?
C35 C34 C33 119.9(8) . . ?
C35 C34 H34 120.0 . . ?
C33 C34 H34 120.0 . . ?
C34 C35 C36 119.6(9) . . ?
C34 C35 H35 120.2 . . ?
C36 C35 H35 120.2 . . ?
C37 C36 C35 120.1(8) . . ?
C37 C36 H36 120.0 . . ?
C35 C36 H36 120.0 . . ?
C36 C37 C32 120.7(8) . . ?
C36 C37 H37 119.7 . . ?
C32 C37 H37 119.7 . . ?
P4 C38 P3 110.0(4) . . ?
P4 C38 H38A 109.7 . . ?
P3 C38 H38A 109.7 . . ?
P4 C38 H38B 109.7 . . ?
P3 C38 H38B 109.7 . . ?
H38A C38 H38B 108.2 . . ?
C44 C39 C40 119.6(8) . . ?
C44 C39 P4 118.1(6) . . ?
C40 C39 P4 122.3(6) . . ?
C41 C40 C39 120.7(8) . . ?
C41 C40 H40 119.7 . . ?
C39 C40 H40 119.7 . . ?
C40 C41 C42 119.7(9) . . ?
C40 C41 H41 120.2 . . ?
C42 C41 H41 120.2 . . ?
C43 C42 C41 120.2(9) . . ?
C43 C42 H42 119.9 . . ?
C41 C42 H42 119.9 . . ?
C42 C43 C44 120.1(9) . . ?
C42 C43 H43 120.0 . . ?
C44 C43 H43 120.0 . . ?
C39 C44 C43 119.7(8) . . ?
C39 C44 H44 120.1 . . ?
C43 C44 H44 120.1 . . ?
C50 C45 C46 120.5(8) . . ?
C50 C45 P4 117.3(7) . . ?
C46 C45 P4 122.2(7) . . ?
C47 C46 C45 119.1(10) . . ?
C47 C46 H46 120.4 . . ?
C45 C46 H46 120.4 . . ?
C46 C47 C48 120.6(10) . . ?
C46 C47 H47 119.7 . . ?
C48 C47 H47 119.7 . . ?
C47 C48 C49 120.8(9) . . ?
C47 C48 H48 119.6 . . ?
C49 C48 H48 119.6 . . ?
C48 C49 C50 118.8(10) . . ?
C48 C49 H49 120.6 . . ?
C50 C49 H49 120.6 . . ?
C45 C50 C49 120.1(9) . . ?
C45 C50 H50 119.9 . . ?
C49 C50 H50 119.9 . . ?
O7 U2 O8 176.9(2) . . ?
O7 U2 O9 92.7(2) . . ?
O8 U2 O9 89.2(2) . . ?
O7 U2 O10 88.1(2) . . ?
O8 U2 O10 90.09(19) . . ?
O9 U2 O10 71.56(16) . . ?
O7 U2 O12 93.3(2) . . ?
O8 U2 O12 86.4(2) . . ?
O9 U2 O12 148.49(18) . . ?
O10 U2 O12 139.52(17) . . ?
O7 U2 O11 87.0(2) . . ?
O8 U2 O11 90.0(2) . . ?
O9 U2 O11 140.05(17) . . ?
O10 U2 O11 68.50(16) . . ?
O12 U2 O11 71.19(18) . . ?
O7 U2 Cl2 87.39(19) . . ?
O8 U2 Cl2 95.44(17) . . ?
O9 U2 Cl2 75.61(13) . . ?
O10 U2 Cl2 146.61(13) . . ?
O12 U2 Cl2 73.79(14) . . ?
O11 U2 Cl2 144.11(13) . . ?
O10 P5 C70 110.7(3) . . ?
O10 P5 C64 108.7(3) . . ?
C70 P5 C64 109.3(3) . . ?
O10 P5 C63 110.0(3) . . ?
C70 P5 C63 107.2(3) . . ?
C64 P5 C63 110.9(3) . . ?
O9 P6 C57 109.3(3) . . ?
O9 P6 C51 112.3(3) . . ?
C57 P6 C51 109.7(3) . . ?
O9 P6 C63 110.7(3) . . ?
C57 P6 C63 108.4(3) . . ?
C51 P6 C63 106.3(3) . . ?
O11 P7 C88 109.7(3) . . ?
O11 P7 C76 110.4(3) . . ?
C88 P7 C76 106.4(3) . . ?
O11 P7 C82 110.0(3) . . ?
C88 P7 C82 109.3(4) . . ?
C76 P7 C82 111.0(4) . . ?
O12 P8 C95 113.9(4) . . ?
O12 P8 C89 111.8(4) . . ?
C95 P8 C89 106.8(4) . . ?
O12 P8 C88 109.9(3) . . ?
C95 P8 C88 106.7(4) . . ?
C89 P8 C88 107.4(4) . . ?
P6 O9 U2 139.5(3) . . ?
P5 O10 U2 141.0(3) . . ?
P7 O11 U2 137.9(3) . . ?
P8 O12 U2 138.9(3) . . ?
C52 C51 C56 119.5(7) . . ?
C52 C51 P6 122.2(6) . . ?
C56 C51 P6 118.2(6) . . ?
C53 C52 C51 119.4(8) . . ?
C53 C52 H52 120.3 . . ?
C51 C52 H52 120.3 . . ?
C52 C53 C54 120.6(9) . . ?
C52 C53 H53 119.7 . . ?
C54 C53 H53 119.7 . . ?
C55 C54 C53 121.1(9) . . ?
C55 C54 H54 119.5 . . ?
C53 C54 H54 119.5 . . ?
C54 C55 C56 120.0(10) . . ?
C54 C55 H55 120.0 . . ?
C56 C55 H55 120.0 . . ?
C55 C56 C51 119.4(9) . . ?
C55 C56 H56 120.3 . . ?
C51 C56 H56 120.3 . . ?
C62 C57 C58 119.6(7) . . ?
C62 C57 P6 118.3(6) . . ?
C58 C57 P6 122.2(6) . . ?
C59 C58 C57 120.2(7) . . ?
C59 C58 H58 119.9 . . ?
C57 C58 H58 119.9 . . ?
C60 C59 C58 119.5(8) . . ?
C60 C59 H59 120.2 . . ?
C58 C59 H59 120.2 . . ?
C59 C60 C61 120.3(7) . . ?
C59 C60 H60 119.8 . . ?
C61 C60 H60 119.8 . . ?
C62 C61 C60 119.7(8) . . ?
C62 C61 H61 120.1 . . ?
C60 C61 H61 120.1 . . ?
C61 C62 C57 120.5(8) . . ?
C61 C62 H62 119.8 . . ?
C57 C62 H62 119.8 . . ?
P5 C63 P6 110.6(4) . . ?
P5 C63 H63A 109.5 . . ?
P6 C63 H63A 109.5 . . ?
P5 C63 H63B 109.5 . . ?
P6 C63 H63B 109.5 . . ?
H63A C63 H63B 108.1 . . ?
C69 C64 C65 120.7(7) . . ?
C69 C64 P5 121.6(6) . . ?
C65 C64 P5 117.7(6) . . ?
C66 C65 C64 119.2(8) . . ?
C66 C65 H65 120.4 . . ?
C64 C65 H65 120.4 . . ?
C65 C66 C67 120.7(8) . . ?
C65 C66 H66 119.7 . . ?
C67 C66 H66 119.7 . . ?
C66 C67 C68 121.0(8) . . ?
C66 C67 H67 119.5 . . ?
C68 C67 H67 119.5 . . ?
C69 C68 C67 119.3(8) . . ?
C69 C68 H68 120.3 . . ?
C67 C68 H68 120.3 . . ?
C68 C69 C64 119.0(8) . . ?
C68 C69 H69 120.5 . . ?
C64 C69 H69 120.5 . . ?
C71 C70 C75 119.9(7) . . ?
C71 C70 P5 117.8(6) . . ?
C75 C70 P5 122.3(6) . . ?
C70 C71 C72 119.3(8) . . ?
C70 C71 H71 120.4 . . ?
C72 C71 H71 120.4 . . ?
C73 C72 C71 121.1(8) . . ?
C73 C72 H72 119.5 . . ?
C71 C72 H72 119.5 . . ?
C74 C73 C72 118.9(8) . . ?
C74 C73 H73 120.6 . . ?
C72 C73 H73 120.6 . . ?
C75 C74 C73 120.4(8) . . ?
C75 C74 H74 119.8 . . ?
C73 C74 H74 119.8 . . ?
C74 C75 C70 120.5(7) . . ?
C74 C75 H75 119.7 . . ?
C70 C75 H75 119.7 . . ?
C81 C76 C77 119.3(7) . . ?
C81 C76 P7 123.6(6) . . ?
C77 C76 P7 117.1(6) . . ?
C76 C77 C78 119.8(8) . . ?
C76 C77 H77 120.1 . . ?
C78 C77 H77 120.1 . . ?
C79 C78 C77 120.0(9) . . ?
C79 C78 H78 120.0 . . ?
C77 C78 H78 120.0 . . ?
C78 C79 C80 120.8(8) . . ?
C78 C79 H79 119.6 . . ?
C80 C79 H79 119.6 . . ?
C79 C80 C81 119.6(9) . . ?
C79 C80 H80 120.2 . . ?
C81 C80 H80 120.2 . . ?
C76 C81 C80 120.4(9) . . ?
C76 C81 H81 119.8 . . ?
C80 C81 H81 119.8 . . ?
C87 C82 C83 120.4(7) . . ?
C87 C82 P7 121.7(6) . . ?
C83 C82 P7 117.8(6) . . ?
C82 C83 C84 119.7(8) . . ?
C82 C83 H83 120.1 . . ?
C84 C83 H83 120.1 . . ?
C85 C84 C83 120.0(8) . . ?
C85 C84 H84 120.0 . . ?
C83 C84 H84 120.0 . . ?
C86 C85 C84 120.6(8) . . ?
C86 C85 H85 119.7 . . ?
C84 C85 H85 119.7 . . ?
C85 C86 C87 120.1(8) . . ?
C85 C86 H86 120.0 . . ?
C87 C86 H86 120.0 . . ?
C82 C87 C86 119.1(8) . . ?
C82 C87 H87 120.4 . . ?
C86 C87 H87 120.4 . . ?
P7 C88 P8 112.8(4) . . ?
P7 C88 H88A 109.0 . . ?
P8 C88 H88A 109.0 . . ?
P7 C88 H88B 109.0 . . ?
P8 C88 H88B 109.0 . . ?
H88A C88 H88B 107.8 . . ?
C90 C89 C94 119.3(9) . . ?
C90 C89 P8 120.1(8) . . ?
C94 C89 P8 120.6(7) . . ?
C89 C90 C91 119.0(10) . . ?
C89 C90 H90 120.5 . . ?
C91 C90 H90 120.5 . . ?
C92 C91 C90 119.4(10) . . ?
C92 C91 H91 120.3 . . ?
C90 C91 H91 120.3 . . ?
C91 C92 C93 122.3(10) . . ?
C91 C92 H92 118.8 . . ?
C93 C92 H92 118.8 . . ?
C94 C93 C92 118.0(10) . . ?
C94 C93 H93 121.0 . . ?
C92 C93 H93 121.0 . . ?
C93 C94 C89 121.9(10) . . ?
C93 C94 H94 119.1 . . ?
C89 C94 H94 119.1 . . ?
C96 C95 C100 120.0(9) . . ?
C96 C95 P8 121.7(7) . . ?
C100 C95 P8 118.0(8) . . ?
C97 C96 C95 120.0(12) . . ?
C97 C96 H96 120.0 . . ?
C95 C96 H96 120.0 . . ?
C96 C97 C98 119.8(14) . . ?
C96 C97 H97 120.1 . . ?
C98 C97 H97 120.1 . . ?
C99 C98 C97 120.4(12) . . ?
C99 C98 H98 119.8 . . ?
C97 C98 H98 119.8 . . ?
C98 C99 C100 120.8(11) . . ?
C98 C99 H99 119.6 . . ?
C100 C99 H99 119.6 . . ?
C99 C100 C95 118.6(11) . . ?
C99 C100 H100 120.7 . . ?
C95 C100 H100 120.7 . . ?
C4S O4S H4S 109.5 . . ?
O4S C4S H4S1 109.5 . . ?
O4S C4S H4S2 109.5 . . ?
H4S1 C4S H4S2 109.5 . . ?
O4S C4S H4S3 109.5 . . ?
H4S1 C4S H4S3 109.5 . . ?
H4S2 C4S H4S3 109.5 . . ?
C6S O6S H6S 109.5 . . ?
O6S C6S H6S1 109.5 . . ?
O6S C6S H6S2 109.5 . . ?
H6S1 C6S H6S2 109.5 . . ?
O6S C6S H6S3 109.5 . . ?
H6S1 C6S H6S3 109.5 . . ?
H6S2 C6S H6S3 109.5 . . ?
C9S O9S H9S 109.5 . . ?
O9S C9S H9S1 109.5 . . ?
O9S C9S H9S2 109.5 . . ?
H9S1 C9S H9S2 109.5 . . ?
O9S C9S H9S3 109.5 . . ?
H9S1 C9S H9S3 109.5 . . ?
H9S2 C9S H9S3 109.5 . . ?

loop_
_geom_bond_atom_site_label_1
_geom_bond_atom_site_label_2
_geom_bond_distance
_geom_bond_site_symmetry_2
_geom_bond_publ_flag
U1 O1 1.754(5) . ?
U1 O2 1.770(5) . ?
U1 O4 2.375(5) . ?
U1 O6 2.376(5) . ?
U1 O5 2.392(5) . ?
U1 O3 2.416(5) . ?
U1 Cl1 2.710(2) . ?
P1 O3 1.495(5) . ?
P1 C7 1.799(8) . ?
P1 C1 1.803(8) . ?
P1 C13 1.807(7) . ?
P2 O4 1.500(6) . ?
P2 C20 1.790(8) . ?
P2 C14 1.793(8) . ?
P2 C13 1.812(7) . ?
P3 O5 1.503(5) . ?
P3 C32 1.786(8) . ?
P3 C26 1.788(8) . ?
P3 C38 1.801(7) . ?
P4 O6 1.506(5) . ?
P4 C45 1.785(8) . ?
P4 C39 1.788(8) . ?
P4 C38 1.794(7) . ?
C1 C6 1.383(11) . ?
C1 C2 1.393(11) . ?
C2 C3 1.386(11) . ?
C2 H2 0.9500 . ?
C3 C4 1.378(12) . ?
C3 H3 0.9500 . ?
C4 C5 1.381(13) . ?
C4 H4 0.9500 . ?
C5 C6 1.403(11) . ?
C5 H5 0.9500 . ?
C6 H6 0.9500 . ?
C7 C12 1.373(11) . ?
C7 C8 1.395(11) . ?
C8 C9 1.375(12) . ?
C8 H8 0.9500 . ?
C9 C10 1.362(14) . ?
C9 H9 0.9500 . ?
C10 C11 1.356(14) . ?
C10 H10 0.9500 . ?
C11 C12 1.387(12) . ?
C11 H11 0.9500 . ?
C12 H12 0.9500 . ?
C13 H13A 0.9900 . ?
C13 H13B 0.9900 . ?
C14 C19 1.392(11) . ?
C14 C15 1.396(11) . ?
C15 C16 1.384(11) . ?
C15 H15 0.9500 . ?
C16 C17 1.354(12) . ?
C16 H16 0.9500 . ?
C17 C18 1.368(13) . ?
C17 H17 0.9500 . ?
C18 C19 1.383(11) . ?
C18 H18 0.9500 . ?
C19 H19 0.9500 . ?
C20 C25 1.388(13) . ?
C20 C21 1.396(13) . ?
C21 C22 1.434(13) . ?
C21 H21 0.9500 . ?
C22 C23 1.385(16) . ?
C22 H22 0.9500 . ?
C23 C24 1.344(16) . ?
C23 H23 0.9500 . ?
C24 C25 1.359(13) . ?
C24 H24 0.9500 . ?
C25 H25 0.9500 . ?
C26 C27 1.376(11) . ?
C26 C31 1.400(11) . ?
C27 C28 1.393(12) . ?
C27 H27 0.9500 . ?
C28 C29 1.387(12) . ?
C28 H28 0.9500 . ?
C29 C30 1.374(12) . ?
C29 H29 0.9500 . ?
C30 C31 1.397(12) . ?
C30 H30 0.9500 . ?
C31 H31 0.9500 . ?
C32 C33 1.385(11) . ?
C32 C37 1.388(11) . ?
C33 C34 1.402(12) . ?
C33 H33 0.9500 . ?
C34 C35 1.387(12) . ?
C34 H34 0.9500 . ?
C35 C36 1.403(13) . ?
C35 H35 0.9500 . ?
C36 C37 1.367(12) . ?
C36 H36 0.9500 . ?
C37 H37 0.9500 . ?
C38 H38A 0.9900 . ?
C38 H38B 0.9900 . ?
C39 C44 1.389(11) . ?
C39 C40 1.398(11) . ?
C40 C41 1.376(12) . ?
C40 H40 0.9500 . ?
C41 C42 1.393(13) . ?
C41 H41 0.9500 . ?
C42 C43 1.389(14) . ?
C42 H42 0.9500 . ?
C43 C44 1.394(12) . ?
C43 H43 0.9500 . ?
C44 H44 0.9500 . ?
C45 C50 1.390(12) . ?
C45 C46 1.399(12) . ?
C46 C47 1.377(12) . ?
C46 H46 0.9500 . ?
C47 C48 1.388(16) . ?
C47 H47 0.9500 . ?
C48 C49 1.393(15) . ?
C48 H48 0.9500 . ?
C49 C50 1.398(12) . ?
C49 H49 0.9500 . ?
C50 H50 0.9500 . ?
U2 O7 1.752(5) . ?
U2 O8 1.754(5) . ?
U2 O9 2.381(5) . ?
U2 O10 2.383(5) . ?
U2 O12 2.389(5) . ?
U2 O11 2.390(5) . ?
U2 Cl2 2.683(2) . ?
P5 O10 1.512(5) . ?
P5 C70 1.792(7) . ?
P5 C64 1.797(7) . ?
P5 C63 1.802(7) . ?
P6 O9 1.513(5) . ?
P6 C57 1.772(7) . ?
P6 C51 1.776(8) . ?
P6 C63 1.805(7) . ?
P7 O11 1.499(5) . ?
P7 C88 1.780(8) . ?
P7 C76 1.788(8) . ?
P7 C82 1.795(8) . ?
P8 O12 1.484(6) . ?
P8 C95 1.781(8) . ?
P8 C89 1.786(8) . ?
P8 C88 1.815(8) . ?
C51 C52 1.403(11) . ?
C51 C56 1.412(11) . ?
C52 C53 1.373(11) . ?
C52 H52 0.9500 . ?
C53 C54 1.383(14) . ?
C53 H53 0.9500 . ?
C54 C55 1.364(15) . ?
C54 H54 0.9500 . ?
C55 C56 1.392(12) . ?
C55 H55 0.9500 . ?
C56 H56 0.9500 . ?
C57 C62 1.376(10) . ?
C57 C58 1.395(10) . ?
C58 C59 1.388(11) . ?
C58 H58 0.9500 . ?
C59 C60 1.370(11) . ?
C59 H59 0.9500 . ?
C60 C61 1.399(12) . ?
C60 H60 0.9500 . ?
C61 C62 1.373(11) . ?
C61 H61 0.9500 . ?
C62 H62 0.9500 . ?
C63 H63A 0.9900 . ?
C63 H63B 0.9900 . ?
C64 C69 1.400(11) . ?
C64 C65 1.402(11) . ?
C65 C66 1.366(11) . ?
C65 H65 0.9500 . ?
C66 C67 1.375(12) . ?
C66 H66 0.9500 . ?
C67 C68 1.393(12) . ?
C67 H67 0.9500 . ?
C68 C69 1.390(11) . ?
C68 H68 0.9500 . ?
C69 H69 0.9500 . ?
C70 C71 1.373(11) . ?
C70 C75 1.395(10) . ?
C71 C72 1.392(11) . ?
C71 H71 0.9500 . ?
C72 C73 1.389(12) . ?
C72 H72 0.9500 . ?
C73 C74 1.384(12) . ?
C73 H73 0.9500 . ?
C74 C75 1.371(10) . ?
C74 H74 0.9500 . ?
C75 H75 0.9500 . ?
C76 C81 1.379(11) . ?
C76 C77 1.393(11) . ?
C77 C78 1.410(11) . ?
C77 H77 0.9500 . ?
C78 C79 1.357(13) . ?
C78 H78 0.9500 . ?
C79 C80 1.383(13) . ?
C79 H79 0.9500 . ?
C80 C81 1.401(12) . ?
C80 H80 0.9500 . ?
C81 H81 0.9500 . ?
C82 C87 1.381(10) . ?
C82 C83 1.384(11) . ?
C83 C84 1.387(11) . ?
C83 H83 0.9500 . ?
C84 C85 1.375(12) . ?
C84 H84 0.9500 . ?
C85 C86 1.367(13) . ?
C85 H85 0.9500 . ?
C86 C87 1.403(11) . ?
C86 H86 0.9500 . ?
C87 H87 0.9500 . ?
C88 H88A 0.9900 . ?
C88 H88B 0.9900 . ?
C89 C90 1.356(12) . ?
C89 C94 1.409(12) . ?
C90 C91 1.424(13) . ?
C90 H90 0.9500 . ?
C91 C92 1.345(15) . ?
C91 H91 0.9500 . ?
C92 C93 1.383(15) . ?
C92 H92 0.9500 . ?
C93 C94 1.348(12) . ?
C93 H93 0.9500 . ?
C94 H94 0.9500 . ?
C95 C96 1.379(14) . ?
C95 C100 1.385(12) . ?
C96 C97 1.352(15) . ?
C96 H96 0.9500 . ?
C97 C98 1.38(2) . ?
C97 H97 0.9500 . ?
C98 C99 1.338(19) . ?
C98 H98 0.9500 . ?
C99 C100 1.383(15) . ?
C99 H99 0.9500 . ?
C100 H100 0.9500 . ?
O4S C4S 1.32(2) . ?
O4S H4S 0.8400 . ?
C4S H4S1 0.9800 . ?
C4S H4S2 0.9800 . ?
C4S H4S3 0.9800 . ?
O6S C6S 1.33(3) . ?
O6S H6S 0.8400 . ?
C6S H6S1 0.9800 . ?
C6S H6S2 0.9800 . ?
C6S H6S3 0.9800 . ?
O9S C9S 1.77(3) . ?
O9S H9S 0.8400 . ?
C9S H9S1 0.9800 . ?
C9S H9S2 0.9800 . ?
C9S H9S3 0.9800 . ?

loop_
_geom_hbond_atom_site_label_D
_geom_hbond_atom_site_label_H
_geom_hbond_atom_site_label_A
_geom_hbond_distance_DH
_geom_hbond_distance_HA
_geom_hbond_distance_DA
_geom_hbond_angle_DHA
_geom_hbond_site_symmetry_A
O9S H9S O9S 0.84 2.10 2.59(5) 117.4 2_656
O6S H6S Cl3 0.84 2.23 3.048(18) 164.4 .
O4S H4S O5S 0.84 2.03 2.646(19) 130.1 1_554

loop_
_geom_torsion_atom_site_label_1
_geom_torsion_atom_site_label_2
_geom_torsion_atom_site_label_3
_geom_torsion_atom_site_label_4
_geom_torsion
_geom_torsion_site_symmetry_1
_geom_torsion_site_symmetry_2
_geom_torsion_site_symmetry_3
_geom_torsion_site_symmetry_4
_geom_torsion_publ_flag
C7 P1 O3 U1 -141.0(4) . . . . ?
C1 P1 O3 U1 96.7(5) . . . . ?
C13 P1 O3 U1 -20.3(5) . . . . ?
O1 U1 O3 P1 -30.1(4) . . . . ?
O2 U1 O3 P1 150.5(4) . . . . ?
O4 U1 O3 P1 57.5(4) . . . . ?
O6 U1 O3 P1 -115.4(4) . . . . ?
O5 U1 O3 P1 -121.0(4) . . . . ?
Cl1 U1 O3 P1 66.1(5) . . . . ?
C20 P2 O4 U1 -100.4(5) . . . . ?
C14 P2 O4 U1 135.9(4) . . . . ?
C13 P2 O4 U1 18.7(6) . . . . ?
O1 U1 O4 P2 34.7(5) . . . . ?
O2 U1 O4 P2 -142.2(5) . . . . ?
O6 U1 O4 P2 115.4(5) . . . . ?
O5 U1 O4 P2 -53.0(6) . . . . ?
O3 U1 O4 P2 -55.0(4) . . . . ?
Cl1 U1 O4 P2 129.7(5) . . . . ?
C32 P3 O5 U1 -155.7(4) . . . . ?
C26 P3 O5 U1 81.8(5) . . . . ?
C38 P3 O5 U1 -35.8(6) . . . . ?
O1 U1 O5 P3 141.8(5) . . . . ?
O2 U1 O5 P3 -40.8(5) . . . . ?
O4 U1 O5 P3 -131.6(4) . . . . ?
O6 U1 O5 P3 54.4(5) . . . . ?
O3 U1 O5 P3 -129.6(5) . . . . ?
Cl1 U1 O5 P3 43.9(6) . . . . ?
C45 P4 O6 U1 -149.3(5) . . . . ?
C39 P4 O6 U1 88.8(5) . . . . ?
C38 P4 O6 U1 -30.1(6) . . . . ?
O1 U1 O6 P4 -104.6(5) . . . . ?
O2 U1 O6 P4 72.9(5) . . . . ?
O4 U1 O6 P4 174.9(4) . . . . ?
O5 U1 O6 P4 -13.3(5) . . . . ?
O3 U1 O6 P4 -18.9(6) . . . . ?
Cl1 U1 O6 P4 160.3(5) . . . . ?
O3 P1 C1 C6 122.6(6) . . . . ?
C7 P1 C1 C6 -0.3(8) . . . . ?
C13 P1 C1 C6 -118.8(7) . . . . ?
O3 P1 C1 C2 -53.9(7) . . . . ?
C7 P1 C1 C2 -176.8(6) . . . . ?
C13 P1 C1 C2 64.8(7) . . . . ?
C6 C1 C2 C3 -0.6(12) . . . . ?
P1 C1 C2 C3 176.0(6) . . . . ?
C1 C2 C3 C4 0.1(12) . . . . ?
C2 C3 C4 C5 0.9(12) . . . . ?
C3 C4 C5 C6 -1.5(13) . . . . ?
C2 C1 C6 C5 0.1(11) . . . . ?
P1 C1 C6 C5 -176.3(6) . . . . ?
C4 C5 C6 C1 1.0(12) . . . . ?
O3 P1 C7 C12 -10.6(8) . . . . ?
C1 P1 C7 C12 112.8(7) . . . . ?
C13 P1 C7 C12 -131.0(7) . . . . ?
O3 P1 C7 C8 168.9(6) . . . . ?
C1 P1 C7 C8 -67.7(7) . . . . ?
C13 P1 C7 C8 48.6(7) . . . . ?
C12 C7 C8 C9 -2.3(12) . . . . ?
P1 C7 C8 C9 178.2(6) . . . . ?
C7 C8 C9 C10 1.5(13) . . . . ?
C8 C9 C10 C11 1.1(16) . . . . ?
C9 C10 C11 C12 -3.0(16) . . . . ?
C8 C7 C12 C11 0.4(13) . . . . ?
P1 C7 C12 C11 180.0(7) . . . . ?
C10 C11 C12 C7 2.2(15) . . . . ?
O3 P1 C13 P2 -44.6(5) . . . . ?
C7 P1 C13 P2 76.7(5) . . . . ?
C1 P1 C13 P2 -164.9(4) . . . . ?
O4 P2 C13 P1 46.1(5) . . . . ?
C20 P2 C13 P1 167.5(4) . . . . ?
C14 P2 C13 P1 -73.5(5) . . . . ?
O4 P2 C14 C19 -5.0(7) . . . . ?
C20 P2 C14 C19 -128.4(6) . . . . ?
C13 P2 C14 C19 115.7(6) . . . . ?
O4 P2 C14 C15 179.8(6) . . . . ?
C20 P2 C14 C15 56.4(7) . . . . ?
C13 P2 C14 C15 -59.4(7) . . . . ?
C19 C14 C15 C16 3.3(11) . . . . ?
P2 C14 C15 C16 178.4(6) . . . . ?
C14 C15 C16 C17 -3.2(13) . . . . ?
C15 C16 C17 C18 1.8(14) . . . . ?
C16 C17 C18 C19 -0.5(15) . . . . ?
C17 C18 C19 C14 0.6(13) . . . . ?
C15 C14 C19 C18 -1.9(11) . . . . ?
P2 C14 C19 C18 -177.1(6) . . . . ?
O4 P2 C20 C25 -11.6(8) . . . . ?
C14 P2 C20 C25 111.2(7) . . . . ?
C13 P2 C20 C25 -133.6(7) . . . . ?
O4 P2 C20 C21 168.9(6) . . . . ?
C14 P2 C20 C21 -68.3(7) . . . . ?
C13 P2 C20 C21 47.0(7) . . . . ?
C25 C20 C21 C22 -2.3(12) . . . . ?
P2 C20 C21 C22 177.2(6) . . . . ?
C20 C21 C22 C23 1.6(13) . . . . ?
C21 C22 C23 C24 -2.1(16) . . . . ?
C22 C23 C24 C25 3.1(17) . . . . ?
C23 C24 C25 C20 -3.6(15) . . . . ?
C21 C20 C25 C24 3.4(14) . . . . ?
P2 C20 C25 C24 -176.1(8) . . . . ?
O5 P3 C26 C27 13.2(7) . . . . ?
C32 P3 C26 C27 -108.3(7) . . . . ?
C38 P3 C26 C27 132.9(7) . . . . ?
O5 P3 C26 C31 -165.8(6) . . . . ?
C32 P3 C26 C31 72.8(7) . . . . ?
C38 P3 C26 C31 -46.0(7) . . . . ?
C31 C26 C27 C28 -0.2(13) . . . . ?
P3 C26 C27 C28 -179.2(7) . . . . ?
C26 C27 C28 C29 -2.1(14) . . . . ?
C27 C28 C29 C30 3.3(14) . . . . ?
C28 C29 C30 C31 -2.4(13) . . . . ?
C29 C30 C31 C26 0.0(13) . . . . ?
C27 C26 C31 C30 1.2(12) . . . . ?
P3 C26 C31 C30 -179.8(6) . . . . ?
O5 P3 C32 C33 178.8(7) . . . . ?
C26 P3 C32 C33 -58.5(8) . . . . ?
C38 P3 C32 C33 58.5(8) . . . . ?
O5 P3 C32 C37 4.0(7) . . . . ?
C26 P3 C32 C37 126.8(7) . . . . ?
C38 P3 C32 C37 -116.3(7) . . . . ?
C37 C32 C33 C34 0.3(13) . . . . ?
P3 C32 C33 C34 -174.3(7) . . . . ?
C32 C33 C34 C35 0.4(14) . . . . ?
C33 C34 C35 C36 -0.9(16) . . . . ?
C34 C35 C36 C37 0.8(16) . . . . ?
C35 C36 C37 C32 0.0(15) . . . . ?
C33 C32 C37 C36 -0.5(13) . . . . ?
P3 C32 C37 C36 174.3(7) . . . . ?
O6 P4 C38 P3 58.4(5) . . . . ?
C45 P4 C38 P3 177.6(4) . . . . ?
C39 P4 C38 P3 -63.3(5) . . . . ?
O5 P3 C38 P4 -32.3(5) . . . . ?
C32 P3 C38 P4 87.4(5) . . . . ?
C26 P3 C38 P4 -152.9(4) . . . . ?
O6 P4 C39 C44 1.5(8) . . . . ?
C45 P4 C39 C44 -119.4(7) . . . . ?
C38 P4 C39 C44 122.8(7) . . . . ?
O6 P4 C39 C40 -176.6(7) . . . . ?
C45 P4 C39 C40 62.5(8) . . . . ?
C38 P4 C39 C40 -55.4(8) . . . . ?
C44 C39 C40 C41 0.0(13) . . . . ?
P4 C39 C40 C41 178.1(7) . . . . ?
C39 C40 C41 C42 0.2(15) . . . . ?
C40 C41 C42 C43 -1.0(17) . . . . ?
C41 C42 C43 C44 1.6(17) . . . . ?
C40 C39 C44 C43 0.6(13) . . . . ?
P4 C39 C44 C43 -177.6(7) . . . . ?
C42 C43 C44 C39 -1.5(15) . . . . ?
O6 P4 C45 C50 -12.1(8) . . . . ?
C39 P4 C45 C50 110.6(7) . . . . ?
C38 P4 C45 C50 -132.7(7) . . . . ?
O6 P4 C45 C46 168.6(7) . . . . ?
C39 P4 C45 C46 -68.8(8) . . . . ?
C38 P4 C45 C46 48.0(8) . . . . ?
C50 C45 C46 C47 -1.5(13) . . . . ?
P4 C45 C46 C47 177.8(7) . . . . ?
C45 C46 C47 C48 1.6(15) . . . . ?
C46 C47 C48 C49 -0.9(16) . . . . ?
C47 C48 C49 C50 0.1(16) . . . . ?
C46 C45 C50 C49 0.8(13) . . . . ?
P4 C45 C50 C49 -178.6(7) . . . . ?
C48 C49 C50 C45 -0.1(14) . . . . ?
C57 P6 O9 U2 160.2(4) . . . . ?
C51 P6 O9 U2 -77.8(5) . . . . ?
C63 P6 O9 U2 40.9(5) . . . . ?
O7 U2 O9 P6 -84.5(5) . . . . ?
O8 U2 O9 P6 93.0(5) . . . . ?
O10 U2 O9 P6 2.6(4) . . . . ?
O12 U2 O9 P6 174.7(4) . . . . ?
O11 U2 O9 P6 4.0(6) . . . . ?
Cl2 U2 O9 P6 -171.1(5) . . . . ?
C70 P5 O10 U2 -79.6(5) . . . . ?
C64 P5 O10 U2 160.2(4) . . . . ?
C63 P5 O10 U2 38.6(5) . . . . ?
O7 U2 O10 P5 41.4(5) . . . . ?
O8 U2 O10 P5 -141.1(5) . . . . ?
O9 U2 O10 P5 -52.0(4) . . . . ?
O12 U2 O10 P5 134.4(4) . . . . ?
O11 U2 O10 P5 129.0(5) . . . . ?
Cl2 U2 O10 P5 -41.0(6) . . . . ?
C88 P7 O11 U2 18.5(5) . . . . ?
C76 P7 O11 U2 -98.5(5) . . . . ?
C82 P7 O11 U2 138.7(4) . . . . ?
O7 U2 O11 P7 -145.6(5) . . . . ?
O8 U2 O11 P7 35.2(5) . . . . ?
O9 U2 O11 P7 123.8(4) . . . . ?
O10 U2 O11 P7 125.3(5) . . . . ?
O12 U2 O11 P7 -51.0(4) . . . . ?
Cl2 U2 O11 P7 -64.2(5) . . . . ?
C95 P8 O12 U2 112.4(6) . . . . ?
C89 P8 O12 U2 -126.5(6) . . . . ?
C88 P8 O12 U2 -7.3(7) . . . . ?
O7 U2 O12 P8 129.4(6) . . . . ?
O8 U2 O12 P8 -47.6(6) . . . . ?
O9 U2 O12 P8 -130.1(5) . . . . ?
O10 U2 O12 P8 38.3(8) . . . . ?
O11 U2 O12 P8 43.6(6) . . . . ?
Cl2 U2 O12 P8 -144.3(6) . . . . ?
O9 P6 C51 C52 160.8(6) . . . . ?
C57 P6 C51 C52 -77.4(7) . . . . ?
C63 P6 C51 C52 39.6(7) . . . . ?
O9 P6 C51 C56 -18.3(7) . . . . ?
C57 P6 C51 C56 103.5(6) . . . . ?
C63 P6 C51 C56 -139.5(6) . . . . ?
C56 C51 C52 C53 0.4(11) . . . . ?
P6 C51 C52 C53 -178.7(6) . . . . ?
C51 C52 C53 C54 -1.1(12) . . . . ?
C52 C53 C54 C55 1.1(14) . . . . ?
C53 C54 C55 C56 -0.4(15) . . . . ?
C54 C55 C56 C51 -0.3(14) . . . . ?
C52 C51 C56 C55 0.3(12) . . . . ?
P6 C51 C56 C55 179.4(7) . . . . ?
O9 P6 C57 C62 9.9(7) . . . . ?
C51 P6 C57 C62 -113.6(6) . . . . ?
C63 P6 C57 C62 130.7(6) . . . . ?
O9 P6 C57 C58 -170.2(6) . . . . ?
C51 P6 C57 C58 66.2(7) . . . . ?
C63 P6 C57 C58 -49.5(7) . . . . ?
C62 C57 C58 C59 -0.4(11) . . . . ?
P6 C57 C58 C59 179.8(6) . . . . ?
C57 C58 C59 C60 -1.9(11) . . . . ?
C58 C59 C60 C61 4.4(11) . . . . ?
C59 C60 C61 C62 -4.5(12) . . . . ?
C60 C61 C62 C57 2.2(12) . . . . ?
C58 C57 C62 C61 0.2(11) . . . . ?
P6 C57 C62 C61 -180.0(6) . . . . ?
O10 P5 C63 P6 27.9(5) . . . . ?
C70 P5 C63 P6 148.3(4) . . . . ?
C64 P5 C63 P6 -92.4(4) . . . . ?
O9 P6 C63 P5 -59.0(4) . . . . ?
C57 P6 C63 P5 -178.9(4) . . . . ?
C51 P6 C63 P5 63.3(5) . . . . ?
O10 P5 C64 C69 -177.0(6) . . . . ?
C70 P5 C64 C69 62.0(7) . . . . ?
C63 P5 C64 C69 -56.0(7) . . . . ?
O10 P5 C64 C65 0.8(7) . . . . ?
C70 P5 C64 C65 -120.2(6) . . . . ?
C63 P5 C64 C65 121.8(6) . . . . ?
C69 C64 C65 C66 -1.7(12) . . . . ?
P5 C64 C65 C66 -179.6(6) . . . . ?
C64 C65 C66 C67 1.8(13) . . . . ?
C65 C66 C67 C68 -0.2(14) . . . . ?
C66 C67 C68 C69 -1.5(14) . . . . ?
C67 C68 C69 C64 1.6(13) . . . . ?
C65 C64 C69 C68 0.0(12) . . . . ?
P5 C64 C69 C68 177.8(6) . . . . ?
O10 P5 C70 C71 -15.3(7) . . . . ?
C64 P5 C70 C71 104.5(6) . . . . ?
C63 P5 C70 C71 -135.2(6) . . . . ?
O10 P5 C70 C75 165.0(6) . . . . ?
C64 P5 C70 C75 -75.2(7) . . . . ?
C63 P5 C70 C75 45.1(7) . . . . ?
C75 C70 C71 C72 0.2(12) . . . . ?
P5 C70 C71 C72 -179.5(6) . . . . ?
C70 C71 C72 C73 0.6(13) . . . . ?
C71 C72 C73 C74 -1.2(13) . . . . ?
C72 C73 C74 C75 1.0(13) . . . . ?
C73 C74 C75 C70 -0.2(12) . . . . ?
C71 C70 C75 C74 -0.4(11) . . . . ?
P5 C70 C75 C74 179.2(6) . . . . ?
O11 P7 C76 C81 -124.9(7) . . . . ?
C88 P7 C76 C81 116.1(7) . . . . ?
C82 P7 C76 C81 -2.7(8) . . . . ?
O11 P7 C76 C77 54.4(7) . . . . ?
C88 P7 C76 C77 -64.6(7) . . . . ?
C82 P7 C76 C77 176.6(6) . . . . ?
C81 C76 C77 C78 2.4(11) . . . . ?
P7 C76 C77 C78 -176.9(6) . . . . ?
C76 C77 C78 C79 0.3(12) . . . . ?
C77 C78 C79 C80 -2.5(13) . . . . ?
C78 C79 C80 C81 2.1(13) . . . . ?
C77 C76 C81 C80 -2.8(12) . . . . ?
P7 C76 C81 C80 176.5(6) . . . . ?
C79 C80 C81 C76 0.6(13) . . . . ?
O11 P7 C82 C87 -169.8(6) . . . . ?
C88 P7 C82 C87 -49.2(7) . . . . ?
C76 P7 C82 C87 67.8(7) . . . . ?
O11 P7 C82 C83 8.3(7) . . . . ?
C88 P7 C82 C83 128.8(6) . . . . ?
C76 P7 C82 C83 -114.1(6) . . . . ?
C87 C82 C83 C84 -0.3(12) . . . . ?
P7 C82 C83 C84 -178.4(6) . . . . ?
C82 C83 C84 C85 -0.3(13) . . . . ?
C83 C84 C85 C86 0.7(14) . . . . ?
C84 C85 C86 C87 -0.3(13) . . . . ?
C83 C82 C87 C86 0.7(12) . . . . ?
P7 C82 C87 C86 178.7(6) . . . . ?
C85 C86 C87 C82 -0.3(12) . . . . ?
O11 P7 C88 P8 44.5(5) . . . . ?
C76 P7 C88 P8 164.0(4) . . . . ?
C82 P7 C88 P8 -76.1(5) . . . . ?
O12 P8 C88 P7 -49.5(5) . . . . ?
C95 P8 C88 P7 -173.5(4) . . . . ?
C89 P8 C88 P7 72.3(5) . . . . ?
O12 P8 C89 C90 3.0(8) . . . . ?
C95 P8 C89 C90 128.2(7) . . . . ?
C88 P8 C89 C90 -117.7(7) . . . . ?
O12 P8 C89 C94 -174.2(6) . . . . ?
C95 P8 C89 C94 -49.0(8) . . . . ?
C88 P8 C89 C94 65.2(8) . . . . ?
C94 C89 C90 C91 -0.5(13) . . . . ?
P8 C89 C90 C91 -177.6(7) . . . . ?
C89 C90 C91 C92 2.8(15) . . . . ?
C90 C91 C92 C93 -2.3(17) . . . . ?
C91 C92 C93 C94 -0.5(17) . . . . ?
C92 C93 C94 C89 3.0(15) . . . . ?
C90 C89 C94 C93 -2.5(14) . . . . ?
P8 C89 C94 C93 174.7(8) . . . . ?
O12 P8 C95 C96 -157.1(9) . . . . ?
C89 P8 C95 C96 79.1(10) . . . . ?
C88 P8 C95 C96 -35.6(10) . . . . ?
O12 P8 C95 C100 29.7(8) . . . . ?
C89 P8 C95 C100 -94.2(8) . . . . ?
C88 P8 C95 C100 151.1(7) . . . . ?
C100 C95 C96 C97 -2(2) . . . . ?
P8 C95 C96 C97 -175.5(13) . . . . ?
C95 C96 C97 C98 6(3) . . . . ?
C96 C97 C98 C99 -7(3) . . . . ?
C97 C98 C99 C100 4(2) . . . . ?
C98 C99 C100 C95 0.4(18) . . . . ?
C96 C95 C100 C99 -1.1(15) . . . . ?
P8 C95 C100 C99 172.3(8) . . . . ?
